data_1557737
loop_
_publ_author_name
'Pow, Robert W.'
'Xuan, Weimin'
'Long, De-Liang'
'Bell, Nicola L.'
'Cronin, Leroy'

_publ_section_title
;
 Embedding alkenes within an icosahedral inorganic fullerene
 {(NH4)42[Mo132O372(L)30(H2O)72]} for trapping volatile organics
;
_journal_issue 9
_journal_name_full 'Chemical Science'
_journal_page_first 2388
_journal_page_last 2393
_journal_paper_doi 10.1039/C9SC06217C
_journal_volume 11
_journal_year 2020
_chemical_formula_sum 'C114 H810 Mo132 N46 O708 S2'
_chemical_formula_weight 26886.23
_space_group_crystal_system trigonal
_space_group_IT_number 148
_space_group_name_Hall '-R 3'
_space_group_name_H-M_alt 'R -3 :H'
_atom_sites_solution_hydrogens geom
_atom_sites_solution_primary direct
_atom_sites_solution_secondary difmap
_audit_creation_method SHELXL-2018/3
_audit_update_record
;
2019-11-01 deposited with the CCDC.	2020-02-03 downloaded from the CCDC.
;
_cell_angle_alpha 90
_cell_angle_beta 90
_cell_angle_gamma 120
_cell_formula_units_Z 3
_cell_length_a 32.6262(18)
_cell_length_b 32.6262(18)
_cell_length_c 73.225(5)
_cell_measurement_reflns_used 9296
_cell_measurement_temperature 150(2)
_cell_measurement_theta_max 26.3
_cell_measurement_theta_min 2.21
_cell_volume 67503(7)
_computing_cell_refinement Apex3
_computing_data_collection Apex3
_computing_data_reduction Apex3
_computing_molecular_graphics Diamond3
_computing_publication_material WinGX
_computing_structure_refinement 'SHELXL-2018/3 (Sheldrick, 2018)'
_computing_structure_solution 'SHELXL-97 (Sheldrick, 2008)'
_diffrn_ambient_temperature 150(2)
_diffrn_measured_fraction_theta_full 0.999
_diffrn_measured_fraction_theta_max 0.999
_diffrn_measurement_device_type 'Bruker Apex II Quasar'
_diffrn_measurement_method '\w & \f scans'
_diffrn_radiation_type MoK\a
_diffrn_radiation_wavelength 0.71073
_diffrn_reflns_av_R_equivalents 0.0344
_diffrn_reflns_av_unetI/netI 0.0212
_diffrn_reflns_Laue_measured_fraction_full 0.999
_diffrn_reflns_Laue_measured_fraction_max 0.999
_diffrn_reflns_limit_h_max 39
_diffrn_reflns_limit_h_min -40
_diffrn_reflns_limit_k_max 40
_diffrn_reflns_limit_k_min -40
_diffrn_reflns_limit_l_max 90
_diffrn_reflns_limit_l_min -90
_diffrn_reflns_number 197269
_diffrn_reflns_point_group_measured_fraction_full 0.999
_diffrn_reflns_point_group_measured_fraction_max 0.999
_diffrn_reflns_theta_full 25.242
_diffrn_reflns_theta_max 26.000
_diffrn_reflns_theta_min 1.927
_diffrn_source '1uS Microfocus x-ray'
_exptl_absorpt_coefficient_mu 1.879
_exptl_absorpt_correction_T_max 0.426
_exptl_absorpt_correction_T_min 0.328
_exptl_absorpt_correction_type empirical
_exptl_absorpt_process_details 'SADABS-2016/2 - Bruker AXS'
_exptl_crystal_colour red
_exptl_crystal_density_diffrn 1.984
_exptl_crystal_density_method none
_exptl_crystal_description block
_exptl_crystal_F_000 39168
_exptl_crystal_size_max 0.100
_exptl_crystal_size_mid 0.100
_exptl_crystal_size_min 0.100
_refine_diff_density_max 2.09
_refine_diff_density_min -1.19
_refine_diff_density_rms 0.21
_refine_ls_extinction_method none
_refine_ls_goodness_of_fit_ref 1.152
_refine_ls_hydrogen_treatment constr
_refine_ls_matrix_type full
_refine_ls_number_parameters 1400
_refine_ls_number_reflns 29487
_refine_ls_number_restraints 147
_refine_ls_restrained_S_all 1.153
_refine_ls_R_factor_all 0.0775
_refine_ls_R_factor_gt 0.0591
_refine_ls_shift/su_max 0.002
_refine_ls_shift/su_mean 0.000
_refine_ls_structure_factor_coef Fsqd
_refine_ls_weighting_details 'w=1/[\s^2^(Fo^2^)+(0.0745P)^2^+2826.6272P] where P=(Fo^2^+2Fc^2^)/3'
_refine_ls_weighting_scheme calc
_refine_ls_wR_factor_gt 0.1527
_refine_ls_wR_factor_ref 0.1884
_reflns_Friedel_coverage 0.000
_reflns_number_gt 24125
_reflns_number_total 29487
_reflns_threshold_expression 'I > 2\s(I)'
_cod_data_source_file c9sc06217c2.cif
_cod_data_source_block rp_4_40b_pt1b_sq
_cod_depositor_comments
;
The following automatic conversions were performed:

data item '_atom_sites_solution_primary' value 'direct methods' was
changed to 'direct'.

Automatic conversion script
Id: cif_fix_values 7556 2019-12-06 15:28:31Z antanas 

 Adding full bibliography for 1557737--1557739.cif.
;
_cod_original_cell_volume 67503(9)
_cod_database_code 1557737
_shelx_shelxl_version_number 2018/3
_shelx_space_group_comment
;
The symmetry employed for this shelxl refinement is uniquely defined
by the following loop, which should always be used as a source of
symmetry information in preference to the above space-group names.
They are only intended as comments.
;
_shelx_estimated_absorpt_t_min 0.834
_shelx_estimated_absorpt_t_max 0.834

loop_
_space_group_symop_operation_xyz
'x, y, z'
'-y, x-y, z'
'-x+y, -x, z'
'x+2/3, y+1/3, z+1/3'
'-y+2/3, x-y+1/3, z+1/3'
'-x+y+2/3, -x+1/3, z+1/3'
'x+1/3, y+2/3, z+2/3'
'-y+1/3, x-y+2/3, z+2/3'
'-x+y+1/3, -x+2/3, z+2/3'
'-x, -y, -z'
'y, -x+y, -z'
'x-y, x, -z'
'-x+2/3, -y+1/3, -z+1/3'
'y+2/3, -x+y+1/3, -z+1/3'
'x-y+2/3, x+1/3, -z+1/3'
'-x+1/3, -y+2/3, -z+2/3'
'y+1/3, -x+y+2/3, -z+2/3'
'x-y+1/3, x+2/3, -z+2/3'

loop_
_atom_site_label
_atom_site_type_symbol
_atom_site_fract_x
_atom_site_fract_y
_atom_site_fract_z
_atom_site_U_iso_or_equiv
_atom_site_adp_type
_atom_site_occupancy
_atom_site_site_symmetry_order
_atom_site_calc_flag
_atom_site_refinement_flags_posn
_atom_site_refinement_flags_adp
_atom_site_refinement_flags_occupancy
_atom_site_disorder_assembly
_atom_site_disorder_group
Mo1 Mo 0.84087(2) 0.29822(2) 0.00646(2) 0.03060(16) Uani 1 1 d . . . A 1
Mo2 Mo 0.92319(2) 0.35914(2) -0.00584(2) 0.02963(16) Uani 1 1 d . . . A 1
Mo3 Mo 1.10948(3) 0.40387(3) 0.08062(2) 0.03225(16) Uani 1 1 d . . . B 1
Mo4 Mo 1.11818(3) 0.43437(3) 0.04758(2) 0.03309(17) Uani 1 1 d . . . B 1
Mo5 Mo 1.18540(4) 0.45698(5) 0.00376(2) 0.0301(2) Uani 0.85 1 d . . P A 1
Mo6 Mo 1.21896(4) 0.44368(5) -0.04570(2) 0.0351(2) Uani 0.85 1 d . . P A 1
Mo7 Mo 1.10772(4) 0.40016(5) -0.07613(2) 0.0353(3) Uani 0.85 1 d . . P A 1
Mo8 Mo 1.00596(3) 0.38961(4) -0.04569(2) 0.0288(2) Uani 0.85 1 d . . P A 1
Mo9 Mo 1.05377(4) 0.42290(5) 0.00395(2) 0.0297(2) Uani 0.85 1 d . . P A 1
Mo10 Mo 1.11608(2) 0.42877(2) -0.03244(2) 0.02750(15) Uani 1 1 d . . . C 1
Mo11 Mo 0.98220(3) 0.33570(3) -0.09242(2) 0.03375(17) Uani 1 1 d . . . D 1
Mo12 Mo 0.92292(3) 0.26738(3) -0.11292(2) 0.03313(17) Uani 1 1 d . . . D 1
Mo13 Mo 0.90868(4) 0.17041(4) -0.14421(2) 0.0370(2) Uani 0.85 1 d . . P D 1
Mo14 Mo 0.87458(4) 0.04690(4) -0.16370(2) 0.0304(2) Uani 0.85 1 d . . P D 1
Mo15 Mo 0.75059(18) -0.0432(2) -0.14513(6) 0.0286(5) Uani 0.85 1 d . . P D 1
Mo16 Mo 0.70685(5) 0.02465(6) -0.11498(2) 0.0272(3) Uani 0.85 1 d . . P D 1
Mo17 Mo 0.80394(4) 0.15700(3) -0.11495(2) 0.0311(2) Uani 0.85 1 d . . P D 1
Mo18 Mo 0.80645(2) 0.07230(2) -0.13851(2) 0.02742(15) Uani 1 1 d . . . E 1
Mo19 Mo 0.82911(3) -0.08359(3) -0.16641(2) 0.03143(16) Uani 1 1 d . . . F 1
Mo20 Mo 0.85159(3) -0.14900(3) -0.16634(2) 0.03298(16) Uani 1 1 d . . . F 1
Mo21 Mo 0.64839(3) -0.10777(2) -0.11308(2) 0.03221(16) Uani 1 1 d . . . G 1
Mo22 Mo 0.60395(3) -0.18195(3) -0.09279(2) 0.03539(17) Uani 1 1 d . . . G 1
M5 Mo 1.1778(2) 0.4341(2) 0.00406(8) 0.0270(12) Uani 0.15 1 d . . P A 2
M6 Mo 1.20900(16) 0.41819(18) -0.04372(6) 0.0179(9) Uani 0.15 1 d . . P A 2
M7 Mo 1.1025(2) 0.3802(2) -0.07294(9) 0.0238(13) Uani 0.15 1 d . . P A 2
M8 Mo 1.00252(18) 0.3673(2) -0.04309(7) 0.0265(11) Uani 0.15 1 d . . P A 2
M9 Mo 1.0488(2) 0.4018(2) 0.00396(8) 0.0223(12) Uani 0.15 1 d . . P A 2
M13 Mo 0.91573(18) 0.16301(18) -0.13695(7) 0.0181(11) Uani 0.15 1 d . . P D 2
M14 Mo 0.8822(2) 0.0437(2) -0.15626(10) 0.0294(14) Uani 0.15 1 d . . P D 2
M15 Mo 0.7576(10) -0.0421(11) -0.1414(3) 0.040(5) Uani 0.15 1 d . . P D 2
M16 Mo 0.7174(3) 0.0222(3) -0.10945(12) 0.0329(17) Uani 0.15 1 d . . P D 2
M17 Mo 0.81485(18) 0.15105(18) -0.10805(8) 0.0241(11) Uani 0.15 1 d . . P D 2
O1 O 0.8157(2) 0.3323(2) 0.00815(10) 0.0426(15) Uani 1 1 d . . . . .
O2 O 0.8679(3) 0.2448(3) 0.00573(16) 0.077(3) Uani 1 1 d D . . . .
O3 O 0.8666(2) 0.3110(2) -0.01816(9) 0.0364(14) Uani 1 1 d . . . . .
O4 O 0.9012(2) 0.3356(2) 0.01874(9) 0.0404(15) Uani 1 1 d . . . . .
O5 O 0.9395(3) 0.2978(3) -0.00538(16) 0.076(3) Uani 1 1 d D . . . .
O6 O 0.9174(2) 0.4076(2) -0.00693(9) 0.0383(14) Uani 1 1 d . . . . .
O7 O 0.9565(2) 0.3685(2) -0.03035(9) 0.0389(14) Uani 1 1 d . . . . .
O8 O 0.9904(2) 0.3928(2) 0.00475(9) 0.0395(14) Uani 1 1 d . . . . .
O9 O 1.0893(4) 0.3312(3) 0.06724(10) 0.064(2) Uani 1 1 d D . . . .
O10 O 1.0970(4) 0.3587(3) 0.03866(10) 0.067(2) Uani 1 1 d D . . . .
O11 O 1.0629(2) 0.3993(2) 0.06296(8) 0.0384(14) Uani 1 1 d . . . . .
O12 O 1.1233(3) 0.4541(2) 0.09225(10) 0.0470(16) Uani 1 1 d . . . . .
O13 O 1.1610(2) 0.4245(3) 0.06300(9) 0.0420(15) Uani 1 1 d . . . . .
O14 O 1.1336(2) 0.4913(3) 0.05149(10) 0.0470(16) Uani 1 1 d . . . . .
O15 O 1.0716(2) 0.4232(3) 0.02705(9) 0.0431(15) Uani 1 1 d . . . . .
O16 O 1.1654(2) 0.4475(3) 0.02699(9) 0.0434(15) Uani 1 1 d . . . . .
O17 O 1.0394(2) 0.3446(2) 0.00556(10) 0.0459(16) Uani 1 1 d . . . . .
O18 O 1.0675(2) 0.4801(2) 0.00088(10) 0.0448(15) Uani 1 1 d . . . . .
O19 O 1.11725(19) 0.4319(2) -0.00506(8) 0.0338(13) Uani 1 1 d . . . . .
O20 O 1.1547(3) 0.3739(2) 0.00522(11) 0.0523(18) Uani 1 1 d . . . . .
O21 O 1.2036(2) 0.5148(2) 0.00077(10) 0.0463(16) Uani 1 1 d . . . . .
O22 O 1.2405(2) 0.4570(2) 0.00438(9) 0.0398(14) Uani 1 1 d . . . . .
O23 O 1.1789(2) 0.4394(2) -0.02347(8) 0.0327(12) Uani 1 1 d . . . . .
O24 O 1.2641(2) 0.4472(3) -0.03089(9) 0.0439(16) Uani 1 1 d . . . . .
O25 O 1.2388(2) 0.5015(2) -0.05068(10) 0.0474(16) Uani 1 1 d . . . . .
O26 O 1.1847(3) 0.3626(2) -0.03792(10) 0.0471(16) Uani 1 1 d . . . . .
O27 O 1.2294(2) 0.4225(3) -0.06670(9) 0.0429(15) Uani 1 1 d . . . . .
O28 O 1.1501(2) 0.4190(2) -0.05329(8) 0.0326(13) Uani 1 1 d . . . . .
O29 O 1.07068(18) 0.3986(2) -0.05325(8) 0.0302(12) Uani 1 1 d . . . . .
O30 O 1.1318(2) 0.4851(2) -0.03668(8) 0.0334(13) Uani 1 1 d . . . . .
O31 O 1.0944(2) 0.3507(2) -0.02643(9) 0.0425(15) Uani 1 1 d . . . . .
O32 O 1.05044(19) 0.4067(2) -0.02329(8) 0.0318(12) Uani 1 1 d . . . . .
O33 O 1.0181(2) 0.4454(2) -0.05018(10) 0.0431(15) Uani 1 1 d . . . . .
O34 O 0.9974(2) 0.3144(2) -0.03807(10) 0.0458(16) Uani 1 1 d . . . . .
O35 O 1.1229(3) 0.4561(3) -0.08267(10) 0.0511(17) Uani 1 1 d . . . . .
O36 O 1.1501(2) 0.3908(3) -0.08841(10) 0.0534(19) Uani 1 1 d . . . . .
O37 O 1.0875(3) 0.3250(2) -0.06425(12) 0.057(2) Uani 1 1 d . . . . .
O38 O 1.0532(2) 0.3656(3) -0.08792(10) 0.0525(19) Uani 1 1 d . . . . .
O39 O 0.9805(2) 0.3586(2) -0.06653(9) 0.0390(14) Uani 1 1 d . . . . .
O40 O 0.9838(4) 0.2778(3) -0.07501(14) 0.083(3) Uani 1 1 d D . . . .
O41 O 0.9848(2) 0.3824(2) -0.10340(10) 0.0471(16) Uani 1 1 d . . . . .
O42 O 0.9917(2) 0.3012(3) -0.11204(11) 0.0510(19) Uani 1 1 d . . . . .
O43 O 0.9144(2) 0.2926(2) -0.09004(9) 0.0394(14) Uani 1 1 d . . . . .
O44 O 0.9116(3) 0.2977(2) -0.12860(10) 0.0471(16) Uani 1 1 d . . . . .
O45 O 0.9315(4) 0.2182(3) -0.09263(13) 0.076(3) Uani 1 1 d D . . . .
O46 O 0.9288(2) 0.2220(2) -0.13091(10) 0.0468(17) Uani 1 1 d . . . . .
O47 O 0.8547(2) 0.2135(2) -0.10995(9) 0.0405(15) Uani 1 1 d . . . . .
O48 O 0.84557(19) 0.1394(2) -0.13046(8) 0.0296(12) Uani 1 1 d . . . . .
O49 O 0.8879(3) 0.1848(3) -0.16339(10) 0.0513(17) Uani 1 1 d . . . . .
O50 O 0.9611(2) 0.1736(2) -0.15310(11) 0.0491(18) Uani 1 1 d . . . . .
O51 O 0.9299(3) 0.1441(3) -0.11824(10) 0.0543(18) Uani 1 1 d . . . . .
O52 O 0.87197(19) 0.09842(19) -0.14860(8) 0.0311(12) Uani 1 1 d . . . . .
O53 O 0.9368(2) 0.0855(2) -0.16695(10) 0.0410(15) Uani 1 1 d . . . . .
O54 O 0.9023(2) 0.0374(3) -0.13477(10) 0.0468(16) Uani 1 1 d . . . . .
O55 O 0.8511(3) 0.0548(3) -0.18304(9) 0.0478(16) Uani 1 1 d . . . . .
O56 O 0.8667(2) -0.0112(2) -0.16695(10) 0.0421(15) Uani 1 1 d . . . . .
O57 O 0.81369(19) 0.01879(19) -0.14836(8) 0.0307(12) Uani 1 1 d . . . . .
O58 O 0.7815(2) 0.0812(2) -0.15683(8) 0.0332(13) Uani 1 1 d . . . . .
O59 O 0.8411(2) 0.0596(2) -0.11329(9) 0.0378(14) Uani 1 1 d . . . . .
O60 O 0.7780(2) -0.0754(2) -0.15369(10) 0.0424(15) Uani 1 1 d . . . . .
O61 O 0.7937(3) -0.0418(3) -0.11827(10) 0.0503(17) Uani 1 1 d . . . . .
O62 O 0.7238(2) -0.0378(2) -0.16362(9) 0.0452(16) Uani 1 1 d . . . . .
O63 O 0.7025(2) -0.0852(2) -0.13159(10) 0.0422(15) Uani 1 1 d . . . . .
O64 O 0.7511(2) 0.01022(19) -0.13029(8) 0.0309(12) Uani 1 1 d . . . . .
O65 O 0.6778(2) 0.0312(2) -0.13256(9) 0.0427(15) Uani 1 1 d . . . . .
O66 O 0.6951(2) 0.0537(2) -0.09652(9) 0.0373(14) Uani 1 1 d . . . . .
O67 O 0.7708(2) 0.08523(19) -0.11920(8) 0.0302(12) Uani 1 1 d . . . . .
O68 O 0.7646(2) 0.1472(2) -0.09647(9) 0.0427(15) Uani 1 1 d . . . . .
O69 O 0.7780(2) 0.1691(2) -0.13251(10) 0.0446(15) Uani 1 1 d . . . . .
O70 O 0.8400(3) 0.1335(2) -0.09208(9) 0.0438(15) Uani 1 1 d . . . . .
O71 O 0.6715(2) -0.0372(2) -0.10970(9) 0.0398(14) Uani 1 1 d . . . . .
O72 O 0.6066(2) -0.1180(2) -0.12859(9) 0.0447(15) Uani 1 1 d . . . . .
O73 O 0.6493(2) -0.1668(2) -0.11236(10) 0.0457(16) Uani 1 1 d . . . . .
O74 O 0.5517(3) -0.2099(2) -0.10361(10) 0.0500(17) Uani 1 1 d . . . . .
O75 O 0.6154(2) -0.1175(2) -0.08998(9) 0.0400(14) Uani 1 1 d . . . . .
O76 O 0.7114(3) -0.0859(3) -0.09354(13) 0.078(3) Uani 1 1 d D . . . .
O77 O 0.6728(3) -0.1505(3) -0.07582(14) 0.081(3) Uani 1 1 d D . . . .
O78 O 0.8585(4) -0.0675(3) -0.13705(11) 0.074(3) Uani 1 1 d D . . . .
O79 O 0.8797(4) -0.1232(3) -0.13722(11) 0.069(3) Uani 1 1 d D . . . .
O80 O 0.7968(2) -0.1474(2) -0.15640(9) 0.0412(15) Uani 1 1 d . . . . .
O81 O 0.8058(3) -0.0903(2) -0.18753(9) 0.0458(16) Uani 1 1 d . . . . .
O82 O 0.8888(2) -0.0812(2) -0.17082(10) 0.0405(14) Uani 1 1 d . . . . .
O83 O 0.8336(3) -0.1720(3) -0.18732(10) 0.0489(17) Uani 1 1 d . . . . .
O84 O 0.7556(2) 0.0184(3) -0.09169(9) 0.0451(16) Uani 1 1 d . . . . .
O101 O 1.0065(5) 0.5039(5) -0.0205(2) 0.094(4) Uiso 0.8 1 d . . P H 1
O102 O 0.8444(6) 0.4319(6) 0.0092(2) 0.095(5) Uiso 0.7 1 d . . P I 1
O103 O 1.2864(7) 0.5766(7) -0.0245(3) 0.111(6) Uiso 0.7 1 d . . P J 1
O104 O 0.6323(7) -0.2207(7) -0.1418(3) 0.074(5) Uiso 0.5 1 d . . P K 1
O105 O 1.0758(7) 0.5352(7) 0.0411(3) 0.116(6) Uiso 0.7 1 d . . P L 1
O106 O 0.7074(6) -0.2106(7) -0.1640(3) 0.101(5) Uiso 0.7 1 d . . P M 1
O107 O 0.8359(9) -0.0166(9) -0.2175(4) 0.081(7) Uiso 0.4 1 d . . P N 1
O108 O 1.2262(11) 0.5406(11) -0.0824(4) 0.097(8) Uiso 0.4 1 d . . P O 1
O109 O 0.5673(8) -0.0524(8) -0.1374(3) 0.093(6) Uiso 0.5 1 d . . P P 1
O110 O 0.7638(13) 0.3833(13) 0.0321(5) 0.120(11) Uiso 0.4 1 d . . P Q 1
O111 O 1.1636(14) 0.5564(14) 0.0845(5) 0.127(12) Uiso 0.4 1 d . . P R 1
O112 O 1.2444(12) 0.5685(12) 0.0390(5) 0.114(10) Uiso 0.4 1 d . . P S 1
O113 O 1.2124(10) 0.3729(10) 0.0673(4) 0.075(7) Uiso 0.35 1 d . . P T 1
O114 O 0.8333(11) 0.2385(11) -0.1615(4) 0.101(9) Uiso 0.4 1 d . . P U 1
O115 O 0.7476(9) -0.1499(9) -0.1213(3) 0.077(6) Uiso 0.4 1 d . . P V 1
O116 O 1.333333 0.666667 -0.082(3) 0.12(7) Uiso 0.12 3 d S . P W 1
O118 O 0.4578(15) -0.2343(15) -0.1160(6) 0.100(12) Uiso 0.3 1 d . . P X 1
O120 O 1.0997(16) 0.5285(16) -0.0710(6) 0.109(13) Uiso 0.3 1 d . . P Y 1
O121 O 0.8814(12) 0.1413(12) -0.2010(5) 0.076(8) Uiso 0.3 1 d . . P Z 1
O122 O 1.3081(16) 0.5919(15) 0.0109(6) 0.107(13) Uiso 0.3 1 d . . P A 1
O124 O 0.5938(17) 0.0489(17) -0.1225(7) 0.072(12) Uiso 0.2 1 d . . P B 1
O125 O 0.6752(12) 0.1266(13) -0.1360(5) 0.065(9) Uiso 0.25 1 d . . P C 1
O126 O 0.808(2) 0.281(2) -0.1393(9) 0.106(19) Uiso 0.2 1 d . . P D 1
O127 O 0.6253(16) -0.0348(16) -0.1655(6) 0.090(12) Uiso 0.25 1 d . . P E 1
O128 O 1.1789(18) 0.5954(18) 0.0280(7) 0.077(13) Uiso 0.2 1 d . . P F 1
O129 O 0.9964(15) 0.4216(15) 0.0700(6) 0.082(11) Uiso 0.25 1 d . . P G 1
O130 O 1.0570(12) 0.5836(12) -0.0408(5) 0.060(8) Uiso 0.25 1 d . . P H 1
O131 O 1.232(3) 0.495(3) 0.1156(11) 0.10(2) Uiso 0.15 1 d . . P I 1
O132 O 1.2485(17) 0.4369(17) 0.0802(7) 0.097(13) Uiso 0.25 1 d . . P J 1
O133 O 1.2711(12) 0.3812(12) 0.0503(4) 0.058(8) Uiso 0.25 1 d . . P K 1
O137 O 0.7003(19) 0.1163(19) -0.1591(7) 0.083(14) Uiso 0.2 1 d . . P L 1
O138 O 0.391(2) -0.291(2) -0.1331(8) 0.064(14) Uiso 0.15 1 d . . P M 2
O139 O 1.0589(18) 0.4941(18) -0.0879(7) 0.079(13) Uiso 0.2 1 d . . P N 2
O141 O 1.2027(15) 0.5459(14) -0.0740(6) 0.057(9) Uiso 0.2 1 d . . P O 2
O143 O 0.911(2) 0.421(2) 0.0355(8) 0.031(12) Uiso 0.1 1 d . . P P 1
O147 O 1.2185(13) 0.3656(13) 0.0307(5) 0.050(8) Uiso 0.2 1 d . . P Q 2
O148 O 0.7373(14) -0.2158(14) -0.0951(5) 0.055(9) Uiso 0.2 1 d . . P R 2
O149 O 0.6623(14) -0.0270(14) -0.0671(6) 0.058(10) Uiso 0.2 1 d . . P S 2
O150 O 0.9781(13) 0.3323(13) 0.0406(5) 0.049(8) Uiso 0.2 1 d . . P T 2
O151 O 0.9880(17) -0.0420(17) -0.1555(7) 0.076(13) Uiso 0.2 1 d . . P U 2
O152 O 0.6339(11) -0.1941(11) -0.1496(4) 0.039(7) Uiso 0.2 1 d . . P V 2
O153 O 0.7046(11) -0.1841(11) -0.1700(4) 0.037(7) Uiso 0.2 1 d . . P W 2
C1 C 0.9093(4) 0.2569(5) 0.0007(2) 0.084(4) Uani 1 1 d D U . X 1
C2 C 0.9298(10) 0.2254(9) 0.0065(4) 0.088(7) Uani 0.6 1 d D U P X 1
H2 H 0.960705 0.237236 0.011276 0.106 Uiso 0.6 1 calc R U P X 1
C3 C 0.8975(13) 0.1776(11) 0.0039(6) 0.149(15) Uani 0.6 1 d D U P X 1
H3A H 0.867040 0.168022 -0.001004 0.178 Uiso 0.6 1 calc R U P X 1
H3B H 0.906004 0.154507 0.006917 0.178 Uiso 0.6 1 calc R U P X 1
C4 C 1.0872(6) 0.3260(4) 0.05003(15) 0.078(4) Uani 1 1 d D U . Y 1
C5 C 1.0918(11) 0.2841(9) 0.0431(4) 0.074(7) Uani 0.5 1 d D U P Y 1
H5 H 1.109268 0.272721 0.049564 0.089 Uiso 0.5 1 calc R U P Y 1
C6 C 1.0689(14) 0.2636(12) 0.0267(4) 0.105(11) Uani 0.5 1 d D U P Y 1
H6A H 1.051594 0.275706 0.020480 0.126 Uiso 0.5 1 calc R U P Y 1
H6B H 1.070524 0.237563 0.021751 0.126 Uiso 0.5 1 calc R U P Y 1
C7 C 0.9562(6) 0.2337(4) -0.0781(2) 0.095(5) Uani 1 1 d D U . Z 1
C8 C 0.9515(9) 0.1976(8) -0.0639(3) 0.102(7) Uani 0.75 1 d D U P Z 1
H8 H 0.952359 0.204213 -0.051259 0.122 Uiso 0.75 1 calc R U P Z 1
C9 C 0.9459(17) 0.1547(12) -0.0699(6) 0.072(12) Uani 0.3 1 d D U P Z 1
H9A H 0.945163 0.148479 -0.082654 0.087 Uiso 0.3 1 calc R U P Z 1
H9B H 0.942924 0.131522 -0.061337 0.087 Uiso 0.3 1 calc R U P Z 1
C10 C 0.8754(6) -0.0906(5) -0.12970(18) 0.081(4) Uani 1 1 d D U . A 1
C11 C 0.8780(11) -0.0891(10) -0.1088(3) 0.088(7) Uani 0.6 1 d D U P A 1
H11 H 0.867253 -0.116604 -0.101455 0.106 Uiso 0.6 1 calc R U P A 1
C12 C 0.8976(13) -0.0437(11) -0.1015(5) 0.120(11) Uani 0.6 1 d D U P A 1
H12A H 0.907824 -0.017282 -0.109421 0.144 Uiso 0.6 1 calc R U P A 1
H12B H 0.900685 -0.039231 -0.088678 0.144 Uiso 0.6 1 calc R U P A 1
C13 C 0.7093(5) -0.1118(5) -0.0802(2) 0.100(5) Uani 1 1 d D U . B 1
C14 C 0.7559(8) -0.1024(11) -0.0717(4) 0.094(8) Uani 0.6 1 d D U P B 1
H14 H 0.759742 -0.128033 -0.067811 0.113 Uiso 0.6 1 calc R U P B 1
C15 C 0.7926(15) -0.0563(12) -0.0698(6) 0.171(18) Uani 0.6 1 d D U P B 1
H15A H 0.788690 -0.030699 -0.073678 0.205 Uiso 0.6 1 calc R U P B 1
H15B H 0.821720 -0.050231 -0.064483 0.205 Uiso 0.6 1 calc R U P B 1
C2' C 0.9157(11) 0.2136(10) -0.0088(5) 0.059(7) Uani 0.4 1 d . U P C 2
C5' C 1.0543(11) 0.2718(9) 0.0426(4) 0.070(7) Uani 0.5 1 d D U P D 2
C6' C 1.0654(16) 0.2404(13) 0.0513(5) 0.111(12) Uani 0.5 1 d D U P D 2
C8' C 0.9853(13) 0.2035(11) -0.0724(6) 0.036(8) Uani 0.25 1 d . U P E 2
C11' C 0.9160(13) -0.0610(11) -0.1138(4) 0.060(7) Uani 0.4 1 d . U P F 2
C14' C 0.7431(11) -0.0830(12) -0.0622(5) 0.065(8) Uani 0.4 1 d . U P G 2

loop_
_atom_site_aniso_label
_atom_site_aniso_U_11
_atom_site_aniso_U_22
_atom_site_aniso_U_33
_atom_site_aniso_U_23
_atom_site_aniso_U_13
_atom_site_aniso_U_12
Mo1 0.0226(3) 0.0248(3) 0.0384(4) 0.0005(3) 0.0036(3) 0.0073(3)
Mo2 0.0207(3) 0.0261(3) 0.0373(4) 0.0020(3) 0.0024(3) 0.0081(3)
Mo3 0.0293(4) 0.0370(4) 0.0306(4) 0.0031(3) -0.0001(3) 0.0167(3)
Mo4 0.0281(4) 0.0391(4) 0.0315(4) 0.0044(3) 0.0010(3) 0.0163(3)
Mo5 0.0235(5) 0.0368(6) 0.0325(5) 0.0012(5) 0.0009(3) 0.0169(5)
Mo6 0.0281(5) 0.0491(7) 0.0336(5) -0.0045(5) -0.0013(4) 0.0236(5)
Mo7 0.0259(5) 0.0441(8) 0.0376(6) -0.0105(6) -0.0022(4) 0.0188(6)
Mo8 0.0219(4) 0.0288(5) 0.0338(5) -0.0032(4) 0.0004(3) 0.0111(4)
Mo9 0.0214(5) 0.0339(6) 0.0313(5) 0.0002(5) 0.0003(3) 0.0119(5)
Mo10 0.0229(3) 0.0272(3) 0.0332(4) -0.0011(3) 0.0004(3) 0.0132(3)
Mo11 0.0281(4) 0.0319(4) 0.0373(4) -0.0082(3) -0.0034(3) 0.0120(3)
Mo12 0.0286(4) 0.0296(4) 0.0359(4) -0.0057(3) -0.0019(3) 0.0105(3)
Mo13 0.0293(5) 0.0298(5) 0.0458(7) -0.0073(5) 0.0054(5) 0.0101(4)
Mo14 0.0288(5) 0.0262(5) 0.0341(7) -0.0011(5) 0.0001(5) 0.0120(4)
Mo15 0.0265(12) 0.0263(8) 0.0318(9) -0.0003(6) -0.0017(6) 0.0123(8)
Mo16 0.0274(6) 0.0244(5) 0.0282(7) 0.0010(5) -0.0017(5) 0.0118(4)
Mo17 0.0288(5) 0.0263(5) 0.0338(6) -0.0004(4) 0.0024(4) 0.0105(4)
Mo18 0.0259(3) 0.0266(3) 0.0274(3) -0.0007(3) -0.0024(3) 0.0113(3)
Mo19 0.0317(4) 0.0285(3) 0.0357(4) 0.0000(3) 0.0001(3) 0.0162(3)
Mo20 0.0316(4) 0.0297(4) 0.0404(4) 0.0011(3) 0.0012(3) 0.0175(3)
Mo21 0.0330(4) 0.0255(3) 0.0367(4) 0.0055(3) 0.0027(3) 0.0135(3)
Mo22 0.0411(4) 0.0264(4) 0.0388(4) 0.0070(3) 0.0069(3) 0.0170(3)
M5 0.023(3) 0.028(3) 0.033(3) 0.000(3) -0.0020(19) 0.016(3)
M6 0.017(2) 0.0064(19) 0.032(2) 0.0030(18) 0.0000(16) 0.0067(17)
M7 0.024(3) 0.020(3) 0.028(3) 0.001(2) 0.0008(19) 0.011(3)
M8 0.024(2) 0.024(3) 0.031(3) -0.002(2) -0.0032(18) 0.011(2)
M9 0.023(3) 0.018(3) 0.029(3) -0.001(3) -0.0009(18) 0.013(3)
M13 0.022(2) 0.022(2) 0.013(2) 0.0041(18) -0.0065(18) 0.0138(18)
M14 0.031(3) 0.029(3) 0.031(4) 0.002(3) 0.001(3) 0.018(2)
M15 0.028(8) 0.025(4) 0.064(14) -0.002(9) 0.015(8) 0.011(5)
M16 0.040(5) 0.025(3) 0.033(5) 0.006(3) 0.010(3) 0.016(3)
M17 0.024(2) 0.024(2) 0.027(3) 0.001(2) -0.006(2) 0.014(2)
O1 0.033(3) 0.031(3) 0.059(4) -0.001(3) 0.005(3) 0.013(3)
O2 0.042(4) 0.035(4) 0.158(10) 0.024(5) 0.040(5) 0.023(3)
O3 0.024(3) 0.032(3) 0.040(3) -0.010(3) 0.001(2) 0.004(2)
O4 0.026(3) 0.041(3) 0.041(4) 0.011(3) -0.001(3) 0.007(3)
O5 0.045(4) 0.034(4) 0.153(9) 0.030(5) 0.046(5) 0.022(3)
O6 0.026(3) 0.034(3) 0.048(4) 0.000(3) 0.003(3) 0.010(3)
O7 0.026(3) 0.044(4) 0.038(3) -0.005(3) 0.000(2) 0.011(3)
O8 0.024(3) 0.050(4) 0.038(3) 0.006(3) 0.003(2) 0.014(3)
O9 0.114(7) 0.044(4) 0.036(4) 0.003(3) 0.005(4) 0.041(5)
O10 0.123(8) 0.048(4) 0.032(4) 0.004(3) 0.008(4) 0.044(5)
O11 0.031(3) 0.044(4) 0.033(3) 0.005(3) -0.001(3) 0.014(3)
O12 0.048(4) 0.041(4) 0.045(4) 0.002(3) -0.004(3) 0.017(3)
O13 0.036(3) 0.059(4) 0.039(3) 0.008(3) 0.008(3) 0.030(3)
O14 0.044(4) 0.050(4) 0.046(4) 0.005(3) 0.002(3) 0.022(3)
O15 0.031(3) 0.063(4) 0.034(3) 0.005(3) 0.001(3) 0.022(3)
O16 0.034(3) 0.067(4) 0.034(3) 0.001(3) 0.003(3) 0.029(3)
O17 0.046(4) 0.037(3) 0.056(4) 0.005(3) 0.005(3) 0.021(3)
O18 0.040(4) 0.042(4) 0.053(4) -0.006(3) 0.001(3) 0.021(3)
O19 0.023(3) 0.044(3) 0.035(3) -0.001(3) -0.003(2) 0.016(3)
O20 0.050(4) 0.039(4) 0.065(5) 0.006(3) -0.005(4) 0.021(3)
O21 0.042(4) 0.044(4) 0.052(4) -0.006(3) -0.006(3) 0.021(3)
O22 0.030(3) 0.055(4) 0.043(4) 0.008(3) 0.003(3) 0.028(3)
O23 0.027(3) 0.039(3) 0.034(3) -0.004(3) -0.002(2) 0.018(3)
O24 0.038(3) 0.069(5) 0.041(4) -0.005(3) -0.005(3) 0.038(3)
O25 0.040(4) 0.043(4) 0.050(4) 0.000(3) 0.001(3) 0.014(3)
O26 0.050(4) 0.040(4) 0.059(4) 0.005(3) 0.004(3) 0.028(3)
O27 0.039(3) 0.061(4) 0.040(4) -0.007(3) 0.001(3) 0.034(3)
O28 0.027(3) 0.039(3) 0.036(3) -0.006(3) -0.004(2) 0.019(3)
O29 0.018(3) 0.036(3) 0.036(3) -0.004(2) 0.001(2) 0.014(2)
O30 0.030(3) 0.033(3) 0.039(3) 0.002(2) 0.001(2) 0.017(3)
O31 0.038(3) 0.045(4) 0.050(4) -0.003(3) -0.002(3) 0.025(3)
O32 0.023(3) 0.035(3) 0.035(3) -0.001(2) -0.001(2) 0.013(2)
O33 0.039(3) 0.042(4) 0.055(4) 0.001(3) 0.002(3) 0.025(3)
O34 0.038(3) 0.030(3) 0.064(5) 0.004(3) -0.003(3) 0.012(3)
O35 0.049(4) 0.060(5) 0.049(4) 0.007(3) 0.003(3) 0.031(4)
O36 0.039(4) 0.075(5) 0.053(4) -0.030(4) -0.011(3) 0.034(4)
O37 0.058(5) 0.035(4) 0.079(6) -0.005(4) -0.006(4) 0.024(3)
O38 0.033(3) 0.073(5) 0.053(4) -0.028(4) -0.009(3) 0.027(4)
O39 0.027(3) 0.042(3) 0.037(3) -0.007(3) -0.001(2) 0.009(3)
O40 0.124(8) 0.037(4) 0.089(7) -0.021(4) -0.070(6) 0.040(5)
O41 0.042(4) 0.035(3) 0.049(4) -0.001(3) -0.001(3) 0.008(3)
O42 0.026(3) 0.058(4) 0.065(5) -0.031(4) -0.006(3) 0.017(3)
O43 0.037(3) 0.036(3) 0.036(3) -0.004(3) 0.003(3) 0.012(3)
O44 0.049(4) 0.038(4) 0.045(4) 0.000(3) -0.003(3) 0.015(3)
O45 0.108(7) 0.037(4) 0.080(6) -0.015(4) -0.058(6) 0.034(5)
O46 0.030(3) 0.038(4) 0.064(5) -0.017(3) -0.001(3) 0.011(3)
O47 0.034(3) 0.031(3) 0.045(4) -0.005(3) 0.005(3) 0.008(3)
O48 0.028(3) 0.032(3) 0.028(3) -0.003(2) 0.003(2) 0.015(2)
O49 0.059(4) 0.046(4) 0.050(4) 0.009(3) 0.011(3) 0.027(4)
O50 0.028(3) 0.040(4) 0.068(5) -0.016(3) 0.005(3) 0.009(3)
O51 0.054(4) 0.063(5) 0.045(4) -0.005(3) -0.017(3) 0.028(4)
O52 0.026(3) 0.027(3) 0.037(3) -0.002(2) -0.002(2) 0.010(2)
O53 0.032(3) 0.033(3) 0.054(4) 0.003(3) 0.008(3) 0.013(3)
O54 0.040(4) 0.056(4) 0.047(4) 0.003(3) -0.005(3) 0.025(3)
O55 0.058(4) 0.050(4) 0.035(4) 0.003(3) 0.005(3) 0.027(4)
O56 0.037(3) 0.032(3) 0.057(4) -0.001(3) 0.005(3) 0.017(3)
O57 0.026(3) 0.028(3) 0.037(3) 0.000(2) 0.001(2) 0.012(2)
O58 0.034(3) 0.036(3) 0.031(3) -0.001(2) -0.001(2) 0.018(3)
O59 0.037(3) 0.035(3) 0.038(3) -0.001(3) -0.006(3) 0.016(3)
O60 0.041(4) 0.031(3) 0.055(4) 0.006(3) 0.013(3) 0.019(3)
O61 0.057(4) 0.055(4) 0.045(4) 0.003(3) -0.012(3) 0.032(4)
O62 0.037(3) 0.046(4) 0.045(4) -0.014(3) -0.010(3) 0.016(3)
O63 0.043(4) 0.034(3) 0.054(4) 0.008(3) 0.013(3) 0.023(3)
O64 0.030(3) 0.027(3) 0.033(3) 0.000(2) 0.001(2) 0.012(2)
O65 0.036(3) 0.047(4) 0.046(4) 0.001(3) -0.008(3) 0.022(3)
O66 0.037(3) 0.030(3) 0.038(3) -0.001(3) 0.008(3) 0.012(3)
O67 0.031(3) 0.026(3) 0.029(3) -0.002(2) 0.002(2) 0.010(2)
O68 0.035(3) 0.037(3) 0.044(4) -0.006(3) 0.007(3) 0.009(3)
O69 0.039(3) 0.043(4) 0.054(4) 0.008(3) 0.004(3) 0.022(3)
O70 0.056(4) 0.044(4) 0.035(3) 0.003(3) -0.010(3) 0.027(3)
O71 0.047(4) 0.024(3) 0.043(4) 0.003(3) 0.009(3) 0.013(3)
O72 0.046(4) 0.037(3) 0.046(4) 0.003(3) -0.002(3) 0.017(3)
O73 0.046(4) 0.039(4) 0.058(4) 0.017(3) 0.022(3) 0.025(3)
O74 0.055(4) 0.040(4) 0.043(4) 0.004(3) 0.001(3) 0.015(3)
O75 0.051(4) 0.029(3) 0.034(3) 0.004(2) 0.002(3) 0.015(3)
O76 0.049(5) 0.062(5) 0.085(6) 0.039(5) -0.023(4) 0.000(4)
O77 0.044(4) 0.071(6) 0.091(7) 0.048(5) -0.018(4) -0.001(4)
O78 0.132(8) 0.086(6) 0.048(4) -0.023(4) -0.035(5) 0.089(7)
O79 0.118(8) 0.079(6) 0.049(4) -0.020(4) -0.030(5) 0.078(6)
O80 0.044(4) 0.037(3) 0.050(4) 0.010(3) 0.012(3) 0.025(3)
O81 0.052(4) 0.037(3) 0.045(4) -0.001(3) -0.010(3) 0.019(3)
O82 0.033(3) 0.036(3) 0.053(4) 0.000(3) -0.001(3) 0.018(3)
O83 0.051(4) 0.049(4) 0.052(4) -0.009(3) -0.011(3) 0.029(3)
O84 0.045(4) 0.052(4) 0.039(4) 0.002(3) -0.005(3) 0.026(3)
C1 0.073(7) 0.072(7) 0.129(9) 0.018(6) 0.025(6) 0.053(6)
C2 0.087(11) 0.078(10) 0.107(12) 0.005(8) 0.004(8) 0.048(8)
C3 0.14(2) 0.14(2) 0.19(2) 0.009(16) 0.012(16) 0.091(17)
C4 0.121(9) 0.053(6) 0.053(6) -0.007(5) 0.003(6) 0.038(6)
C5 0.085(11) 0.067(10) 0.072(11) -0.002(8) -0.002(8) 0.039(8)
C6 0.13(2) 0.085(16) 0.086(17) -0.002(13) -0.012(15) 0.048(14)
C7 0.121(9) 0.073(7) 0.102(9) 0.009(6) -0.039(7) 0.056(7)
C8 0.113(11) 0.095(10) 0.102(11) 0.003(8) -0.021(8) 0.056(8)
C9 0.09(2) 0.057(17) 0.070(18) 0.005(14) -0.024(15) 0.038(15)
C10 0.111(8) 0.090(8) 0.065(7) -0.019(6) -0.029(6) 0.066(7)
C11 0.098(11) 0.091(11) 0.086(11) 0.000(8) -0.013(8) 0.055(8)
C12 0.143(19) 0.128(18) 0.110(18) 0.007(14) -0.023(14) 0.083(15)
C13 0.078(8) 0.098(8) 0.095(8) 0.030(7) -0.038(6) 0.023(6)
C14 0.088(11) 0.093(11) 0.090(11) 0.009(8) -0.015(8) 0.038(8)
C15 0.16(2) 0.17(2) 0.16(2) 0.031(17) -0.038(17) 0.069(17)
C2' 0.066(14) 0.036(11) 0.080(16) 0.014(11) 0.013(12) 0.028(10)
C5' 0.084(15) 0.059(12) 0.057(12) 0.002(10) 0.009(11) 0.028(11)
C6' 0.13(2) 0.096(18) 0.098(18) 0.014(14) -0.004(15) 0.052(15)
C8' 0.037(14) 0.016(12) 0.058(16) 0.004(11) -0.014(12) 0.015(11)
C11' 0.082(16) 0.061(14) 0.055(13) -0.018(11) -0.013(12) 0.049(12)
C14' 0.051(13) 0.065(15) 0.066(15) 0.003(12) -0.008(12) 0.018(11)

loop_
_atom_type_symbol
_atom_type_description
_atom_type_scat_dispersion_real
_atom_type_scat_dispersion_imag
_atom_type_scat_source
Mo Mo -1.6832 0.6857 'International Tables Vol C Tables 4.2.6.8 and 6.1.1.4'
O O 0.0106 0.0060 'International Tables Vol C Tables 4.2.6.8 and 6.1.1.4'
C C 0.0033 0.0016 'International Tables Vol C Tables 4.2.6.8 and 6.1.1.4'
H H 0.0000 0.0000 'International Tables Vol C Tables 4.2.6.8 and 6.1.1.4'
N N 0.0061 0.0033 'International Tables Vol C Tables 4.2.6.8 and 6.1.1.4'
S S 0.1246 0.1234 'International Tables Vol C Tables 4.2.6.8 and 6.1.1.4'

loop_
_geom_angle_atom_site_label_1
_geom_angle_atom_site_label_2
_geom_angle_atom_site_label_3
_geom_angle
_geom_angle_site_symmetry_1
_geom_angle_site_symmetry_3
_geom_angle_publ_flag
O1 Mo1 O4 103.1(3) . . ?
O1 Mo1 O3 103.1(3) . . ?
O4 Mo1 O3 95.8(3) . . ?
O1 Mo1 O22 96.5(3) . 12_545 ?
O4 Mo1 O22 159.2(3) . 12_545 ?
O3 Mo1 O22 86.3(2) . 12_545 ?
O1 Mo1 O24 96.6(3) . 12_545 ?
O4 Mo1 O24 85.9(3) . 12_545 ?
O3 Mo1 O24 159.2(3) . 12_545 ?
O22 Mo1 O24 85.0(3) 12_545 12_545 ?
O1 Mo1 O2 173.6(3) . . ?
O4 Mo1 O2 80.5(3) . . ?
O3 Mo1 O2 81.6(3) . . ?
O22 Mo1 O2 79.3(3) 12_545 . ?
O24 Mo1 O2 78.3(3) 12_545 . ?
O1 Mo1 Mo2 100.4(2) . . ?
O4 Mo1 Mo2 48.59(18) . . ?
O3 Mo1 Mo2 48.58(16) . . ?
O22 Mo1 Mo2 134.26(18) 12_545 . ?
O24 Mo1 Mo2 133.89(18) 12_545 . ?
O2 Mo1 Mo2 86.00(18) . . ?
O6 Mo2 O3 103.3(3) . . ?
O6 Mo2 O4 102.8(3) . . ?
O3 Mo2 O4 95.5(3) . . ?
O6 Mo2 O7 96.9(3) . . ?
O3 Mo2 O7 86.1(2) . . ?
O4 Mo2 O7 159.3(3) . . ?
O6 Mo2 O8 96.1(3) . . ?
O3 Mo2 O8 159.4(3) . . ?
O4 Mo2 O8 86.9(2) . . ?
O7 Mo2 O8 84.6(2) . . ?
O6 Mo2 O5 173.8(3) . . ?
O3 Mo2 O5 81.0(3) . . ?
O4 Mo2 O5 81.1(3) . . ?
O7 Mo2 O5 78.8(3) . . ?
O8 Mo2 O5 79.1(3) . . ?
O6 Mo2 Mo1 100.3(2) . . ?
O3 Mo2 Mo1 48.49(18) . . ?
O4 Mo2 Mo1 48.44(18) . . ?
O7 Mo2 Mo1 133.99(17) . . ?
O8 Mo2 Mo1 134.74(18) . . ?
O5 Mo2 Mo1 85.96(17) . . ?
O12 Mo3 O11 103.2(3) . . ?
O12 Mo3 O13 103.4(3) . . ?
O11 Mo3 O13 95.3(3) . . ?
O12 Mo3 O66 97.0(3) . 11_665 ?
O11 Mo3 O66 86.8(2) . 11_665 ?
O13 Mo3 O66 158.4(3) . 11_665 ?
O12 Mo3 O68 97.3(3) . 11_665 ?
O11 Mo3 O68 158.5(3) . 11_665 ?
O13 Mo3 O68 86.1(3) . 11_665 ?
O66 Mo3 O68 84.4(2) 11_665 11_665 ?
O12 Mo3 O9 174.6(3) . . ?
O11 Mo3 O9 80.2(3) . . ?
O13 Mo3 O9 80.3(3) . . ?
O66 Mo3 O9 78.9(3) 11_665 . ?
O68 Mo3 O9 78.9(3) 11_665 . ?
O12 Mo3 Mo4 100.0(2) . . ?
O11 Mo3 Mo4 48.40(18) . . ?
O13 Mo3 Mo4 48.43(19) . . ?
O66 Mo3 Mo4 134.55(17) 11_665 . ?
O68 Mo3 Mo4 133.92(18) 11_665 . ?
O9 Mo3 Mo4 85.35(18) . . ?
O14 Mo4 O11 103.2(3) . . ?
O14 Mo4 O13 103.9(3) . . ?
O11 Mo4 O13 95.7(3) . . ?
O14 Mo4 O15 96.2(3) . . ?
O11 Mo4 O15 86.1(3) . . ?
O13 Mo4 O15 158.9(3) . . ?
O14 Mo4 O16 96.6(3) . . ?
O11 Mo4 O16 158.9(3) . . ?
O13 Mo4 O16 86.3(3) . . ?
O15 Mo4 O16 84.8(3) . . ?
O14 Mo4 O10 173.3(3) . . ?
O11 Mo4 O10 80.8(3) . . ?
O13 Mo4 O10 80.9(3) . . ?
O15 Mo4 O10 78.6(3) . . ?
O16 Mo4 O10 78.8(3) . . ?
O14 Mo4 Mo3 100.4(2) . . ?
O11 Mo4 Mo3 48.50(18) . . ?
O13 Mo4 Mo3 48.73(18) . . ?
O15 Mo4 Mo3 134.06(18) . . ?
O16 Mo4 Mo3 134.45(19) . . ?
O10 Mo4 Mo3 86.33(18) . . ?
O21 Mo5 O16 102.2(3) . . ?
O21 Mo5 O22 102.1(3) . . ?
O16 Mo5 O22 104.7(3) . . ?
O21 Mo5 O19 96.4(3) . . ?
O16 Mo5 O19 90.1(3) . . ?
O22 Mo5 O19 153.1(3) . . ?
O21 Mo5 O23 96.6(3) . . ?
O16 Mo5 O23 153.3(3) . . ?
O22 Mo5 O23 89.3(3) . . ?
O19 Mo5 O23 69.1(2) . . ?
O21 Mo5 O20 174.0(3) . . ?
O16 Mo5 O20 81.4(3) . . ?
O22 Mo5 O20 81.3(3) . . ?
O19 Mo5 O20 78.8(3) . . ?
O23 Mo5 O20 78.4(3) . . ?
O25 Mo6 O24 102.4(3) . . ?
O25 Mo6 O27 101.8(3) . . ?
O24 Mo6 O27 103.7(3) . . ?
O25 Mo6 O23 97.0(3) . . ?
O24 Mo6 O23 90.0(3) . . ?
O27 Mo6 O23 153.6(3) . . ?
O25 Mo6 O28 96.4(3) . . ?
O24 Mo6 O28 153.8(3) . . ?
O27 Mo6 O28 89.9(3) . . ?
O23 Mo6 O28 69.6(2) . . ?
O25 Mo6 O26 174.7(3) . . ?
O24 Mo6 O26 80.8(3) . . ?
O27 Mo6 O26 81.4(3) . . ?
O23 Mo6 O26 78.6(2) . . ?
O28 Mo6 O26 79.2(2) . . ?
O35 Mo7 O38 101.8(4) . . ?
O35 Mo7 O36 101.9(4) . . ?
O38 Mo7 O36 105.0(3) . . ?
O35 Mo7 O29 96.2(3) . . ?
O38 Mo7 O29 89.5(3) . . ?
O36 Mo7 O29 153.8(3) . . ?
O35 Mo7 O28 96.7(3) . . ?
O38 Mo7 O28 153.0(3) . . ?
O36 Mo7 O28 89.9(3) . . ?
O29 Mo7 O28 69.1(2) . . ?
O35 Mo7 O37 174.8(3) . . ?
O38 Mo7 O37 81.3(3) . . ?
O36 Mo7 O37 81.2(4) . . ?
O29 Mo7 O37 79.5(3) . . ?
O28 Mo7 O37 78.9(3) . . ?
O33 Mo8 O39 103.6(3) . . ?
O33 Mo8 O7 102.6(3) . . ?
O39 Mo8 O7 104.0(3) . . ?
O33 Mo8 O29 97.0(3) . . ?
O39 Mo8 O29 90.2(3) . . ?
O7 Mo8 O29 152.1(3) . . ?
O33 Mo8 O32 96.2(3) . . ?
O39 Mo8 O32 153.0(3) . . ?
O7 Mo8 O32 89.0(3) . . ?
O29 Mo8 O32 69.1(2) . . ?
O33 Mo8 O34 173.7(3) . . ?
O39 Mo8 O34 80.5(3) . . ?
O7 Mo8 O34 80.7(3) . . ?
O29 Mo8 O34 78.1(2) . . ?
O32 Mo8 O34 78.4(2) . . ?
O18 Mo9 O15 102.3(3) . . ?
O18 Mo9 O8 101.7(3) . . ?
O15 Mo9 O8 104.7(3) . . ?
O18 Mo9 O19 96.2(3) . . ?
O15 Mo9 O19 90.1(3) . . ?
O8 Mo9 O19 153.5(3) . . ?
O18 Mo9 O32 96.0(3) . . ?
O15 Mo9 O32 153.7(3) . . ?
O8 Mo9 O32 89.6(3) . . ?
O19 Mo9 O32 69.1(2) . . ?
O18 Mo9 O17 174.3(3) . . ?
O15 Mo9 O17 81.2(3) . . ?
O8 Mo9 O17 81.7(3) . . ?
O19 Mo9 O17 79.1(2) . . ?
O32 Mo9 O17 79.3(2) . . ?
O30 Mo10 O32 98.1(3) . . ?
O30 Mo10 O28 98.3(3) . . ?
O32 Mo10 O28 140.8(2) . . ?
O30 Mo10 O19 98.2(3) . . ?
O32 Mo10 O19 71.0(2) . . ?
O28 Mo10 O19 140.4(2) . . ?
O30 Mo10 O29 98.3(3) . . ?
O32 Mo10 O29 71.6(2) . . ?
O28 Mo10 O29 71.0(2) . . ?
O19 Mo10 O29 140.7(2) . . ?
O30 Mo10 O23 98.4(3) . . ?
O32 Mo10 O23 140.1(2) . . ?
O28 Mo10 O23 71.3(2) . . ?
O19 Mo10 O23 70.9(2) . . ?
O29 Mo10 O23 140.5(2) . . ?
O30 Mo10 O31 179.8(3) . . ?
O32 Mo10 O31 81.8(2) . . ?
O28 Mo10 O31 81.9(2) . . ?
O19 Mo10 O31 81.6(2) . . ?
O29 Mo10 O31 81.9(2) . . ?
O23 Mo10 O31 81.5(2) . . ?
O41 Mo11 O42 102.7(4) . . ?
O41 Mo11 O43 102.7(3) . . ?
O42 Mo11 O43 95.8(3) . . ?
O41 Mo11 O38 96.5(3) . . ?
O42 Mo11 O38 85.7(3) . . ?
O43 Mo11 O38 159.9(3) . . ?
O41 Mo11 O39 96.4(3) . . ?
O42 Mo11 O39 159.5(3) . . ?
O43 Mo11 O39 87.3(2) . . ?
O38 Mo11 O39 84.7(3) . . ?
O41 Mo11 O40 173.7(3) . . ?
O42 Mo11 O40 81.9(4) . . ?
O43 Mo11 O40 80.9(3) . . ?
O38 Mo11 O40 79.4(4) . . ?
O39 Mo11 O40 78.6(3) . . ?
O41 Mo11 Mo12 100.4(2) . . ?
O42 Mo11 Mo12 48.45(19) . . ?
O43 Mo11 Mo12 48.52(18) . . ?
O38 Mo11 Mo12 133.5(2) . . ?
O39 Mo11 Mo12 135.12(17) . . ?
O40 Mo11 Mo12 85.85(19) . . ?
O44 Mo12 O42 102.7(4) . . ?
O44 Mo12 O43 102.7(3) . . ?
O42 Mo12 O43 95.7(3) . . ?
O44 Mo12 O47 96.5(3) . . ?
O42 Mo12 O47 159.4(3) . . ?
O43 Mo12 O47 87.0(3) . . ?
O44 Mo12 O46 96.5(3) . . ?
O42 Mo12 O46 86.2(3) . . ?
O43 Mo12 O46 159.8(3) . . ?
O47 Mo12 O46 84.4(3) . . ?
O44 Mo12 O45 173.6(3) . . ?
O42 Mo12 O45 82.3(4) . . ?
O43 Mo12 O45 80.4(3) . . ?
O47 Mo12 O45 78.0(3) . . ?
O46 Mo12 O45 79.9(3) . . ?
O44 Mo12 Mo11 100.4(2) . . ?
O42 Mo12 Mo11 48.38(19) . . ?
O43 Mo12 Mo11 48.51(18) . . ?
O47 Mo12 Mo11 134.83(18) . . ?
O46 Mo12 Mo11 133.97(18) . . ?
O45 Mo12 Mo11 85.80(19) . . ?
O49 Mo13 O46 101.5(4) . . ?
O49 Mo13 O50 100.5(4) . . ?
O46 Mo13 O50 104.9(3) . . ?
O49 Mo13 O48 95.8(3) . . ?
O46 Mo13 O48 90.1(3) . . ?
O50 Mo13 O48 155.0(3) . . ?
O49 Mo13 O52 95.7(3) . . ?
O46 Mo13 O52 154.4(3) . . ?
O50 Mo13 O52 90.2(3) . . ?
O48 Mo13 O52 69.3(2) . . ?
O49 Mo13 O51 174.5(3) . . ?
O46 Mo13 O51 82.2(3) . . ?
O50 Mo13 O51 82.3(3) . . ?
O48 Mo13 O51 80.1(3) . . ?
O52 Mo13 O51 79.5(3) . . ?
O55 Mo14 O53 102.8(3) . . ?
O55 Mo14 O56 102.3(3) . . ?
O53 Mo14 O56 103.8(3) . . ?
O55 Mo14 O52 96.9(3) . . ?
O53 Mo14 O52 89.6(3) . . ?
O56 Mo14 O52 153.4(3) . . ?
O55 Mo14 O57 96.7(3) . . ?
O53 Mo14 O57 152.8(3) . . ?
O56 Mo14 O57 90.3(3) . . ?
O52 Mo14 O57 69.1(2) . . ?
O55 Mo14 O54 174.3(3) . . ?
O53 Mo14 O54 80.7(3) . . ?
O56 Mo14 O54 81.0(3) . . ?
O52 Mo14 O54 78.5(2) . . ?
O57 Mo14 O54 78.6(2) . . ?
O62 Mo15 O63 103.1(4) . . ?
O62 Mo15 O60 102.7(4) . . ?
O63 Mo15 O60 104.4(4) . . ?
O62 Mo15 O64 97.0(4) . . ?
O63 Mo15 O64 89.4(4) . . ?
O60 Mo15 O64 152.5(4) . . ?
O62 Mo15 O57 97.0(4) . . ?
O63 Mo15 O57 152.3(4) . . ?
O60 Mo15 O57 89.3(4) . . ?
O64 Mo15 O57 69.2(3) . . ?
O62 Mo15 O61 173.8(4) . . ?
O63 Mo15 O61 80.9(3) . . ?
O60 Mo15 O61 80.7(3) . . ?
O64 Mo15 O61 78.1(3) . . ?
O57 Mo15 O61 77.7(3) . . ?
O65 Mo16 O71 102.9(3) . . ?
O65 Mo16 O66 103.0(3) . . ?
O71 Mo16 O66 104.1(3) . . ?
O65 Mo16 O67 97.4(3) . . ?
O71 Mo16 O67 152.3(3) . . ?
O66 Mo16 O67 89.3(3) . . ?
O65 Mo16 O64 96.8(3) . . ?
O71 Mo16 O64 89.4(3) . . ?
O66 Mo16 O64 152.6(3) . . ?
O67 Mo16 O64 69.4(2) . . ?
O65 Mo16 O84 174.2(3) . . ?
O71 Mo16 O84 80.4(3) . . ?
O66 Mo16 O84 80.6(3) . . ?
O67 Mo16 O84 78.0(2) . . ?
O64 Mo16 O84 78.4(2) . . ?
O69 Mo17 O68 102.7(3) . . ?
O69 Mo17 O47 103.2(3) . . ?
O68 Mo17 O47 104.0(3) . . ?
O69 Mo17 O67 96.4(3) . . ?
O68 Mo17 O67 89.4(3) . . ?
O47 Mo17 O67 153.1(3) . . ?
O69 Mo17 O48 97.0(3) . . ?
O68 Mo17 O48 152.4(3) . . ?
O47 Mo17 O48 90.0(3) . . ?
O67 Mo17 O48 69.1(2) . . ?
O69 Mo17 O70 174.1(3) . . ?
O68 Mo17 O70 80.6(3) . . ?
O47 Mo17 O70 80.6(3) . . ?
O67 Mo17 O70 78.6(2) . . ?
O48 Mo17 O70 78.3(2) . . ?
O58 Mo18 O48 98.4(3) . . ?
O58 Mo18 O52 98.0(3) . . ?
O48 Mo18 O52 71.4(2) . . ?
O58 Mo18 O67 98.4(3) . . ?
O48 Mo18 O67 71.4(2) . . ?
O52 Mo18 O67 141.1(2) . . ?
O58 Mo18 O57 98.2(3) . . ?
O48 Mo18 O57 140.5(2) . . ?
O52 Mo18 O57 70.9(2) . . ?
O67 Mo18 O57 140.2(2) . . ?
O58 Mo18 O64 98.3(3) . . ?
O48 Mo18 O64 140.8(2) . . ?
O52 Mo18 O64 140.0(2) . . ?
O67 Mo18 O64 71.3(2) . . ?
O57 Mo18 O64 70.7(2) . . ?
O58 Mo18 O59 179.6(3) . . ?
O48 Mo18 O59 81.9(2) . . ?
O52 Mo18 O59 81.8(2) . . ?
O67 Mo18 O59 82.0(2) . . ?
O57 Mo18 O59 81.4(2) . . ?
O64 Mo18 O59 81.6(2) . . ?
O81 Mo19 O82 103.3(3) . . ?
O81 Mo19 O80 103.8(3) . . ?
O82 Mo19 O80 95.9(3) . . ?
O81 Mo19 O60 95.2(3) . . ?
O82 Mo19 O60 160.3(3) . . ?
O80 Mo19 O60 85.8(3) . . ?
O81 Mo19 O56 95.9(3) . . ?
O82 Mo19 O56 86.5(3) . . ?
O80 Mo19 O56 159.0(3) . . ?
O60 Mo19 O56 85.1(3) . . ?
O81 Mo19 O78 173.2(3) . . ?
O82 Mo19 O78 81.4(3) . . ?
O80 Mo19 O78 80.4(3) . . ?
O60 Mo19 O78 79.6(3) . . ?
O56 Mo19 O78 79.3(3) . . ?
O81 Mo19 Mo20 100.9(2) . . ?
O82 Mo19 Mo20 48.56(19) . . ?
O80 Mo19 Mo20 48.73(18) . . ?
O60 Mo19 Mo20 134.13(18) . . ?
O56 Mo19 Mo20 134.49(18) . . ?
O78 Mo19 Mo20 85.85(18) . . ?
O83 Mo20 O82 103.5(3) . . ?
O83 Mo20 O80 103.4(3) . . ?
O82 Mo20 O80 95.2(3) . . ?
O83 Mo20 O53 96.2(3) . 2_645 ?
O82 Mo20 O53 86.3(3) . 2_645 ?
O80 Mo20 O53 159.3(3) . 2_645 ?
O83 Mo20 O50 96.2(3) . 2_645 ?
O82 Mo20 O50 159.2(3) . 2_645 ?
O80 Mo20 O50 86.6(3) . 2_645 ?
O53 Mo20 O50 84.9(3) 2_645 2_645 ?
O83 Mo20 O79 173.5(3) . . ?
O82 Mo20 O79 80.4(3) . . ?
O80 Mo20 O79 81.3(3) . . ?
O53 Mo20 O79 78.6(3) 2_645 . ?
O50 Mo20 O79 79.5(3) 2_645 . ?
O83 Mo20 Mo19 100.7(2) . . ?
O82 Mo20 Mo19 48.22(18) . . ?
O80 Mo20 Mo19 48.42(18) . . ?
O53 Mo20 Mo19 133.98(18) 2_645 . ?
O50 Mo20 Mo19 134.44(19) 2_645 . ?
O79 Mo20 Mo19 85.77(18) . . ?
O72 Mo21 O73 103.6(3) . . ?
O72 Mo21 O75 103.2(3) . . ?
O73 Mo21 O75 95.5(3) . . ?
O72 Mo21 O71 96.3(3) . . ?
O73 Mo21 O71 158.8(3) . . ?
O75 Mo21 O71 86.6(3) . . ?
O72 Mo21 O63 95.3(3) . . ?
O73 Mo21 O63 86.4(3) . . ?
O75 Mo21 O63 160.4(3) . . ?
O71 Mo21 O63 84.8(3) . . ?
O72 Mo21 O76 173.5(3) . . ?
O73 Mo21 O76 80.6(3) . . ?
O75 Mo21 O76 81.1(3) . . ?
O71 Mo21 O76 78.9(3) . . ?
O63 Mo21 O76 79.9(3) . . ?
O72 Mo21 Mo22 100.6(2) . . ?
O73 Mo21 Mo22 48.21(19) . . ?
O75 Mo21 Mo22 48.69(18) . . ?
O71 Mo21 Mo22 134.69(18) . . ?
O63 Mo21 Mo22 134.18(18) . . ?
O76 Mo21 Mo22 85.91(19) . . ?
O74 Mo22 O73 103.2(3) . . ?
O74 Mo22 O75 103.3(3) . . ?
O73 Mo22 O75 95.3(3) . . ?
O74 Mo22 O36 96.0(4) . 2_645 ?
O73 Mo22 O36 86.8(3) . 2_645 ?
O75 Mo22 O36 159.5(3) . 2_645 ?
O74 Mo22 O27 96.9(3) . 2_645 ?
O73 Mo22 O27 159.0(3) . 2_645 ?
O75 Mo22 O27 86.0(3) . 2_645 ?
O36 Mo22 O27 85.0(3) 2_645 2_645 ?
O74 Mo22 O77 173.8(3) . . ?
O73 Mo22 O77 80.6(4) . . ?
O75 Mo22 O77 81.0(3) . . ?
O36 Mo22 O77 79.2(4) 2_645 . ?
O27 Mo22 O77 78.9(3) 2_645 . ?
O74 Mo22 Mo21 100.4(2) . . ?
O73 Mo22 Mo21 48.36(19) . . ?
O75 Mo22 Mo21 48.37(19) . . ?
O36 Mo22 Mo21 134.6(2) 2_645 . ?
O27 Mo22 Mo21 133.72(18) 2_645 . ?
O77 Mo22 Mo21 85.81(19) . . ?
O20 M5 O22 103.4(5) . . ?
O20 M5 O16 101.9(5) . . ?
O22 M5 O16 103.4(4) . . ?
O20 M5 O23 97.2(4) . . ?
O22 M5 O23 90.6(4) . . ?
O16 M5 O23 152.9(5) . . ?
O20 M5 O19 96.5(4) . . ?
O22 M5 O19 153.7(5) . . ?
O16 M5 O19 89.0(4) . . ?
O23 M5 O19 69.7(3) . . ?
O20 M5 O21 175.0(5) . . ?
O22 M5 O21 80.7(4) . . ?
O16 M5 O21 79.9(4) . . ?
O23 M5 O21 79.6(3) . . ?
O19 M5 O21 78.8(3) . . ?
O26 M6 O27 106.7(4) . . ?
O26 M6 O24 104.5(4) . . ?
O27 M6 O24 102.3(4) . . ?
O26 M6 O28 99.4(4) . . ?
O27 M6 O28 89.6(3) . . ?
O24 M6 O28 148.8(4) . . ?
O26 M6 O23 97.8(4) . . ?
O27 M6 O23 149.8(4) . . ?
O24 M6 O23 88.1(3) . . ?
O28 M6 O23 68.8(3) . . ?
O26 M6 O25 174.0(4) . . ?
O27 M6 O25 77.9(3) . . ?
O24 M6 O25 77.8(3) . . ?
O28 M6 O25 76.6(3) . . ?
O23 M6 O25 76.7(3) . . ?
O37 M7 O38 101.3(5) . . ?
O37 M7 O36 101.4(5) . . ?
O38 M7 O36 103.6(5) . . ?
O37 M7 O28 96.8(4) . . ?
O38 M7 O28 154.1(5) . . ?
O36 M7 O28 90.6(4) . . ?
O37 M7 O29 97.2(4) . . ?
O38 M7 O29 89.4(4) . . ?
O36 M7 O29 154.6(5) . . ?
O28 M7 O29 70.0(3) . . ?
O37 M7 O35 176.3(5) . . ?
O38 M7 O35 80.7(4) . . ?
O36 M7 O35 81.1(4) . . ?
O28 M7 O35 80.3(3) . . ?
O29 M7 O35 79.6(3) . . ?
O34 M8 O7 104.7(5) . . ?
O34 M8 O39 102.4(4) . . ?
O7 M8 O39 103.0(4) . . ?
O34 M8 O32 98.2(4) . . ?
O7 M8 O32 90.1(3) . . ?
O39 M8 O32 151.6(4) . . ?
O34 M8 O29 96.7(4) . . ?
O7 M8 O29 152.4(4) . . ?
O39 M8 O29 88.9(3) . . ?
O32 M8 O29 69.5(3) . . ?
O34 M8 O33 174.3(4) . . ?
O7 M8 O33 79.8(4) . . ?
O39 M8 O33 79.6(4) . . ?
O32 M8 O33 78.2(3) . . ?
O29 M8 O33 78.0(3) . . ?
O17 M9 O8 102.8(4) . . ?
O17 M9 O15 99.6(4) . . ?
O8 M9 O15 103.3(4) . . ?
O17 M9 O32 97.8(4) . . ?
O8 M9 O32 91.7(4) . . ?
O15 M9 O32 153.8(5) . . ?
O17 M9 O19 95.8(4) . . ?
O8 M9 O19 155.7(5) . . ?
O15 M9 O19 88.7(4) . . ?
O32 M9 O19 70.2(3) . . ?
O17 M9 O18 175.3(5) . . ?
O8 M9 O18 81.7(4) . . ?
O15 M9 O18 80.7(4) . . ?
O32 M9 O18 80.4(3) . . ?
O19 M9 O18 79.5(3) . . ?
O51 M13 O50 105.1(5) . . ?
O51 M13 O46 103.5(5) . . ?
O50 M13 O46 103.0(4) . . ?
O51 M13 O52 98.1(4) . . ?
O50 M13 O52 90.4(3) . . ?
O46 M13 O52 150.4(4) . . ?
O51 M13 O48 97.7(4) . . ?
O50 M13 O48 151.3(4) . . ?
O46 M13 O48 88.1(3) . . ?
O52 M13 O48 69.0(3) . . ?
O51 M13 O49 174.7(5) . . ?
O50 M13 O49 78.9(4) . . ?
O46 M13 O49 78.7(4) . . ?
O52 M13 O49 78.2(3) . . ?
O48 M13 O49 77.5(3) . . ?
O54 M14 O56 102.3(5) . . ?
O54 M14 O53 101.2(5) . . ?
O56 M14 O53 104.4(5) . . ?
O54 M14 O57 95.6(4) . . ?
O56 M14 O57 91.1(4) . . ?
O53 M14 O57 153.9(5) . . ?
O54 M14 O52 95.1(4) . . ?
O56 M14 O52 155.0(5) . . ?
O53 M14 O52 89.4(4) . . ?
O57 M14 O52 69.3(3) . . ?
O54 M14 O55 174.0(5) . . ?
O56 M14 O55 81.9(4) . . ?
O53 M14 O55 81.8(4) . . ?
O57 M14 O55 79.9(3) . . ?
O52 M14 O55 79.6(3) . . ?
O60 M15 O63 105.0(17) . . ?
O60 M15 O57 92.4(14) . . ?
O63 M15 O57 163(2) . . ?
O60 M15 O64 164(2) . . ?
O63 M15 O64 90.8(14) . . ?
O57 M15 O64 71.8(11) . . ?
O60 M15 O62 91.1(12) . . ?
O63 M15 O62 90.5(11) . . ?
O57 M15 O62 89.2(12) . . ?
O64 M15 O62 88.5(12) . . ?
O60 M15 O61 91.8(12) . . ?
O63 M15 O61 91.2(12) . . ?
O57 M15 O61 88.2(10) . . ?
O64 M15 O61 88.1(11) . . ?
O62 M15 O61 176.2(19) . . ?
O71 M16 O66 105.7(5) . . ?
O71 M16 O84 99.4(5) . . ?
O66 M16 O84 98.5(5) . . ?
O71 M16 O64 91.4(5) . . ?
O66 M16 O64 156.9(6) . . ?
O84 M16 O64 93.8(5) . . ?
O71 M16 O67 158.5(6) . . ?
O66 M16 O67 89.7(5) . . ?
O84 M16 O67 92.8(5) . . ?
O64 M16 O67 70.1(4) . . ?
O71 M16 O65 84.7(5) . . ?
O66 M16 O65 84.1(4) . . ?
O84 M16 O65 174.2(6) . . ?
O64 M16 O65 82.0(4) . . ?
O67 M16 O65 82.1(4) . . ?
O70 M17 O47 103.9(4) . . ?
O70 M17 O68 103.5(5) . . ?
O47 M17 O68 103.5(4) . . ?
O70 M17 O48 97.2(4) . . ?
O47 M17 O48 90.2(3) . . ?
O68 M17 O48 151.4(4) . . ?
O70 M17 O67 97.2(4) . . ?
O47 M17 O67 152.1(4) . . ?
O68 M17 O67 88.7(3) . . ?
O48 M17 O67 69.0(3) . . ?
O70 M17 O69 174.1(4) . . ?
O47 M17 O69 80.2(4) . . ?
O68 M17 O69 79.4(4) . . ?
O48 M17 O69 78.4(3) . . ?
O67 M17 O69 77.6(3) . . ?
C1 O2 Mo1 121.6(7) . . ?
Mo1 O3 Mo2 82.9(2) . . ?
Mo1 O4 Mo2 83.0(3) . . ?
C1 O5 Mo2 121.1(7) . . ?
Mo8 O7 Mo2 156.4(4) . . ?
Mo9 O8 Mo2 155.8(4) . . ?
C4 O9 Mo3 121.4(7) . . ?
C4 O10 Mo4 122.2(7) . . ?
Mo4 O11 Mo3 83.1(2) . . ?
Mo4 O13 Mo3 82.8(2) . . ?
Mo9 O15 Mo4 155.6(4) . . ?
Mo5 O16 Mo4 155.3(4) . . ?
Mo10 O19 Mo9 108.8(3) . . ?
M9 O19 M5 135.4(4) . . ?
Mo10 O19 Mo5 108.9(3) . . ?
Mo9 O19 Mo5 140.5(3) . . ?
M5 O22 Mo1 148.9(5) . 11_665 ?
Mo5 O22 Mo1 155.6(4) . 11_665 ?
Mo10 O23 Mo6 108.3(3) . . ?
Mo10 O23 Mo5 108.6(3) . . ?
Mo6 O23 Mo5 141.0(3) . . ?
M5 O23 M6 132.3(4) . . ?
Mo6 O24 Mo1 155.0(4) . 11_665 ?
M6 O24 Mo1 148.4(4) . 11_665 ?
Mo6 O27 Mo22 155.5(4) . 3_765 ?
M6 O27 Mo22 147.1(4) . 3_765 ?
Mo10 O28 Mo6 108.4(3) . . ?
Mo10 O28 Mo7 108.9(3) . . ?
Mo6 O28 Mo7 141.1(3) . . ?
M7 O28 M6 131.4(4) . . ?
Mo10 O29 Mo7 109.1(2) . . ?
Mo10 O29 Mo8 108.6(3) . . ?
Mo7 O29 Mo8 140.6(3) . . ?
M7 O29 M8 133.7(4) . . ?
M9 O32 M8 132.4(4) . . ?
Mo10 O32 Mo9 108.9(3) . . ?
Mo10 O32 Mo8 108.1(3) . . ?
Mo9 O32 Mo8 141.1(3) . . ?
Mo7 O36 Mo22 155.3(4) . 3_765 ?
M7 O36 Mo22 149.5(5) . 3_765 ?
Mo7 O38 Mo11 156.3(4) . . ?
Mo8 O39 Mo11 155.0(3) . . ?
C7 O40 Mo11 122.2(7) . . ?
Mo11 O42 Mo12 83.2(3) . . ?
Mo11 O43 Mo12 83.0(2) . . ?
C7 O45 Mo12 122.2(7) . . ?
Mo13 O46 Mo12 156.3(4) . . ?
Mo17 O47 Mo12 155.5(4) . . ?
Mo18 O48 Mo13 109.3(2) . . ?
Mo18 O48 Mo17 108.7(3) . . ?
Mo13 O48 Mo17 140.7(3) . . ?
M17 O48 M13 131.7(3) . . ?
Mo13 O50 Mo20 155.2(4) . 3_765 ?
M13 O50 Mo20 147.8(5) . 3_765 ?
Mo18 O52 Mo14 108.8(3) . . ?
M13 O52 M14 132.5(4) . . ?
Mo18 O52 Mo13 108.4(3) . . ?
Mo14 O52 Mo13 141.3(3) . . ?
Mo14 O53 Mo20 156.0(4) . 3_765 ?
M14 O53 Mo20 150.0(5) . 3_765 ?
Mo14 O56 Mo19 154.5(4) . . ?
M15 O57 M14 138.6(10) . . ?
Mo18 O57 Mo15 108.6(3) . . ?
Mo18 O57 Mo14 108.4(3) . . ?
Mo15 O57 Mo14 140.4(3) . . ?
Mo15 O60 Mo19 156.0(4) . . ?
Mo15 O63 Mo21 156.1(4) . . ?
M15 O64 M16 140.5(10) . . ?
Mo18 O64 Mo15 108.6(3) . . ?
Mo18 O64 Mo16 108.1(3) . . ?
Mo15 O64 Mo16 140.8(3) . . ?
M16 O66 Mo3 151.0(5) . 12_545 ?
Mo16 O66 Mo3 156.0(4) . 12_545 ?
Mo18 O67 Mo17 108.5(3) . . ?
Mo18 O67 Mo16 108.7(3) . . ?
Mo17 O67 Mo16 140.9(3) . . ?
M16 O67 M17 135.0(4) . . ?
Mo17 O68 Mo3 156.1(4) . 12_545 ?
M17 O68 Mo3 149.4(4) . 12_545 ?
Mo16 O71 Mo21 154.9(4) . . ?
Mo22 O73 Mo21 83.4(3) . . ?
Mo21 O75 Mo22 82.9(3) . . ?
C13 O76 Mo21 121.9(8) . . ?
C13 O77 Mo22 121.9(7) . . ?
C10 O78 Mo19 121.5(7) . . ?
C10 O79 Mo20 121.0(7) . . ?
Mo19 O80 Mo20 82.8(2) . . ?
Mo19 O82 Mo20 83.2(2) . . ?
O2 C1 O5 125.1(11) . . ?
O2 C1 C2 117.8(14) . . ?
O5 C1 C2 115.3(14) . . ?
C3 C2 C1 112(3) . . ?
O10 C4 O9 124.7(11) . . ?
O10 C4 C5 115.9(14) . . ?
O9 C4 C5 115.2(14) . . ?
C6 C5 C4 116(3) . . ?
O45 C7 O40 123.0(11) . . ?
O45 C7 C8 117.5(14) . . ?
O40 C7 C8 119.4(14) . . ?
C9 C8 C7 118(3) . . ?
O78 C10 O79 125.8(11) . . ?
O78 C10 C11 116.4(14) . . ?
O79 C10 C11 115.6(14) . . ?
C12 C11 C10 114(2) . . ?
O77 C13 O76 124.4(11) . . ?
O77 C13 C14 116.4(15) . . ?
O76 C13 C14 117.6(15) . . ?
C15 C14 C13 120(3) . . ?

loop_
_geom_bond_atom_site_label_1
_geom_bond_atom_site_label_2
_geom_bond_distance
_geom_bond_site_symmetry_2
_geom_bond_publ_flag
Mo1 O1 1.684(6) . ?
Mo1 O4 1.942(6) . ?
Mo1 O3 1.944(6) . ?
Mo1 O22 2.038(6) 12_545 ?
Mo1 O24 2.044(6) 12_545 ?
Mo1 O2 2.313(7) . ?
Mo1 Mo2 2.5764(9) . ?
Mo2 O6 1.684(6) . ?
Mo2 O3 1.947(6) . ?
Mo2 O4 1.947(6) . ?
Mo2 O7 2.041(6) . ?
Mo2 O8 2.050(6) . ?
Mo2 O5 2.313(7) . ?
Mo3 O12 1.695(7) . ?
Mo3 O11 1.944(6) . ?
Mo3 O13 1.952(6) . ?
Mo3 O66 2.039(6) 11_665 ?
Mo3 O68 2.048(6) 11_665 ?
Mo3 O9 2.335(7) . ?
Mo3 Mo4 2.5772(10) . ?
Mo4 O14 1.689(7) . ?
Mo4 O11 1.941(6) . ?
Mo4 O13 1.943(6) . ?
Mo4 O15 2.037(6) . ?
Mo4 O16 2.042(6) . ?
Mo4 O10 2.302(8) . ?
Mo5 O21 1.684(7) . ?
Mo5 O16 1.792(6) . ?
Mo5 O22 1.798(6) . ?
Mo5 O19 2.052(6) . ?
Mo5 O23 2.057(6) . ?
Mo5 O20 2.376(7) . ?
Mo6 O25 1.700(7) . ?
Mo6 O24 1.786(6) . ?
Mo6 O27 1.788(6) . ?
Mo6 O23 2.049(6) . ?
Mo6 O28 2.049(6) . ?
Mo6 O26 2.368(7) . ?
Mo7 O35 1.703(8) . ?
Mo7 O38 1.782(7) . ?
Mo7 O36 1.799(7) . ?
Mo7 O29 2.051(6) . ?
Mo7 O28 2.058(6) . ?
Mo7 O37 2.364(8) . ?
Mo8 O33 1.689(7) . ?
Mo8 O39 1.790(6) . ?
Mo8 O7 1.797(6) . ?
Mo8 O29 2.058(5) . ?
Mo8 O32 2.073(6) . ?
Mo8 O34 2.394(7) . ?
Mo9 O18 1.703(7) . ?
Mo9 O15 1.787(6) . ?
Mo9 O8 1.793(6) . ?
Mo9 O19 2.050(6) . ?
Mo9 O32 2.052(6) . ?
Mo9 O17 2.359(7) . ?
Mo10 O30 1.673(6) . ?
Mo10 O32 2.003(6) . ?
Mo10 O28 2.004(6) . ?
Mo10 O19 2.006(6) . ?
Mo10 O29 2.007(6) . ?
Mo10 O23 2.009(6) . ?
Mo10 O31 2.320(7) . ?
Mo11 O41 1.686(7) . ?
Mo11 O42 1.942(7) . ?
Mo11 O43 1.947(6) . ?
Mo11 O38 2.041(7) . ?
Mo11 O39 2.048(6) . ?
Mo11 O40 2.302(8) . ?
Mo11 Mo12 2.5792(10) . ?
Mo12 O44 1.673(7) . ?
Mo12 O42 1.944(6) . ?
Mo12 O43 1.947(6) . ?
Mo12 O47 2.043(6) . ?
Mo12 O46 2.060(7) . ?
Mo12 O45 2.305(8) . ?
Mo13 O49 1.722(8) . ?
Mo13 O46 1.764(6) . ?
Mo13 O50 1.784(7) . ?
Mo13 O48 2.048(6) . ?
Mo13 O52 2.059(6) . ?
Mo13 O51 2.330(7) . ?
Mo14 O55 1.689(7) . ?
Mo14 O53 1.791(6) . ?
Mo14 O56 1.797(6) . ?
Mo14 O52 2.049(6) . ?
Mo14 O57 2.056(6) . ?
Mo14 O54 2.384(7) . ?
Mo15 O62 1.668(8) . ?
Mo15 O63 1.781(9) . ?
Mo15 O60 1.799(9) . ?
Mo15 O64 2.047(8) . ?
Mo15 O57 2.055(8) . ?
Mo15 O61 2.405(7) . ?
Mo16 O65 1.676(6) . ?
Mo16 O71 1.797(6) . ?
Mo16 O66 1.800(6) . ?
Mo16 O67 2.057(6) . ?
Mo16 O64 2.060(6) . ?
Mo16 O84 2.409(7) . ?
Mo17 O69 1.690(7) . ?
Mo17 O68 1.782(6) . ?
Mo17 O47 1.796(6) . ?
Mo17 O67 2.054(6) . ?
Mo17 O48 2.059(5) . ?
Mo17 O70 2.384(6) . ?
Mo18 O58 1.668(6) . ?
Mo18 O48 1.995(6) . ?
Mo18 O52 2.005(6) . ?
Mo18 O67 2.005(6) . ?
Mo18 O57 2.009(6) . ?
Mo18 O64 2.017(6) . ?
Mo18 O59 2.308(6) . ?
Mo19 O81 1.688(7) . ?
Mo19 O82 1.938(6) . ?
Mo19 O80 1.945(6) . ?
Mo19 O60 2.040(6) . ?
Mo19 O56 2.046(6) . ?
Mo19 O78 2.306(8) . ?
Mo19 Mo20 2.5802(10) . ?
Mo20 O83 1.681(7) . ?
Mo20 O82 1.948(6) . ?
Mo20 O80 1.955(6) . ?
Mo20 O53 2.048(6) 2_645 ?
Mo20 O50 2.050(7) 2_645 ?
Mo20 O79 2.308(8) . ?
Mo21 O72 1.676(7) . ?
Mo21 O73 1.941(6) . ?
Mo21 O75 1.943(6) . ?
Mo21 O71 2.047(6) . ?
Mo21 O63 2.048(6) . ?
Mo21 O76 2.305(8) . ?
Mo21 Mo22 2.5803(10) . ?
Mo22 O74 1.678(7) . ?
Mo22 O73 1.937(6) . ?
Mo22 O75 1.953(6) . ?
Mo22 O36 2.034(7) 2_645 ?
Mo22 O27 2.053(7) 2_645 ?
Mo22 O77 2.310(8) . ?
M5 O20 1.718(10) . ?
M5 O22 1.794(8) . ?
M5 O16 1.830(9) . ?
M5 O23 2.022(9) . ?
M5 O19 2.052(8) . ?
M5 O21 2.341(10) . ?
M6 O26 1.630(8) . ?
M6 O27 1.790(8) . ?
M6 O24 1.820(8) . ?
M6 O28 2.059(7) . ?
M6 O23 2.079(7) . ?
M6 O25 2.439(9) . ?
M7 O37 1.734(9) . ?
M7 O38 1.804(9) . ?
M7 O36 1.809(10) . ?
M7 O28 2.028(9) . ?
M7 O29 2.035(9) . ?
M7 O35 2.331(10) . ?
M8 O34 1.689(9) . ?
M8 O7 1.785(8) . ?
M8 O39 1.827(8) . ?
M8 O32 2.047(8) . ?
M8 O29 2.066(7) . ?
M8 O33 2.393(9) . ?
M9 O17 1.739(9) . ?
M9 O8 1.778(8) . ?
M9 O15 1.839(9) . ?
M9 O32 2.000(9) . ?
M9 O19 2.049(8) . ?
M9 O18 2.322(9) . ?
M13 O51 1.661(9) . ?
M13 O50 1.789(8) . ?
M13 O46 1.807(8) . ?
M13 O52 2.049(8) . ?
M13 O48 2.073(7) . ?
M13 O49 2.392(9) . ?
M14 O54 1.755(10) . ?
M14 O56 1.779(9) . ?
M14 O53 1.793(9) . ?
M14 O57 2.045(9) . ?
M14 O52 2.054(9) . ?
M14 O55 2.319(10) . ?
M15 O60 1.78(3) . ?
M15 O63 1.79(3) . ?
M15 O57 1.98(3) . ?
M15 O64 1.99(3) . ?
M15 O62 2.01(2) . ?
M15 O61 2.06(2) . ?
M16 O71 1.761(11) . ?
M16 O66 1.797(11) . ?
M16 O84 1.848(11) . ?
M16 O64 2.032(11) . ?
M16 O67 2.047(11) . ?
M16 O65 2.236(10) . ?
M17 O70 1.686(9) . ?
M17 O47 1.793(8) . ?
M17 O68 1.795(8) . ?
M17 O48 2.055(8) . ?
M17 O67 2.064(8) . ?
M17 O69 2.389(9) . ?
O2 C1 1.258(12) . ?
O5 C1 1.280(12) . ?
O9 C4 1.269(12) . ?
O10 C4 1.261(12) . ?
O40 C7 1.278(13) . ?
O45 C7 1.275(13) . ?
O76 C13 1.271(12) . ?
O77 C13 1.269(13) . ?
O78 C10 1.252(12) . ?
O79 C10 1.268(12) . ?
O130 O143 1.21(6) 10_765 ?
C1 C2 1.538(17) . ?
C2 C3 1.392(19) . ?
C4 C5 1.535(17) . ?
C5 C6 1.393(19) . ?
C7 C8 1.520(16) . ?
C8 C9 1.391(19) . ?
C10 C11 1.534(17) . ?
C11 C12 1.391(19) . ?
C13 C14 1.524(17) . ?
C14 C15 1.384(19) . ?
C5' C6' 1.398(19) . ?
